data_1530911
loop_
_publ_author_name
'Trunov, V.K.'
'Averina, I.M.'
'Velikodnyi, Yu.A.'

_publ_section_title
;
 Refinement of the crystal structure of Sr Nb2 O6
;
_journal_name_full Kristallografiya
_journal_page_first 390
_journal_page_last 391
_journal_volume 26
_journal_year 1981
_chemical_formula_sum 'Nb2 O6 Sr'
_chemical_name_systematic 'Sr (Nb O3)2'
_space_group_IT_number 14
_symmetry_space_group_name_Hall '-P 2ybc'
_symmetry_space_group_name_H-M 'P 1 21/c 1'
_cell_angle_alpha 90
_cell_angle_beta 90.36
_cell_angle_gamma 90
_cell_formula_units_Z 4
_cell_length_a 7.722
_cell_length_b 5.592
_cell_length_c 10.989
_cell_volume 474.511
_citation_journal_id_ASTM KRISAJ
_cod_data_source_file Trunov_KRISAJ_1981_1965.cif
_cod_data_source_block Nb2O6Sr1
_cod_original_cell_volume 474.5113
_cod_original_formula_sum 'Nb2 O6 Sr1'
_cod_database_code 1530911

loop_
_symmetry_equiv_pos_as_xyz
x,y,z
-x,y+1/2,-z+1/2
-x,-y,-z
x,-y-1/2,z-1/2

loop_
_atom_site_label
_atom_site_type_symbol
_atom_site_fract_x
_atom_site_fract_y
_atom_site_fract_z
_atom_site_occupancy
_atom_site_U_iso_or_equiv
Nb2 Nb+5 0.52537 0.0358 0.14231 1 0.0
O4 O-2 0.4493 0.3581 0.2133 1 0.0
O2 O-2 0.4676 0.2199 -0.0255 1 0.0
Nb1 Nb+5 0.01442 0.0271 0.1438 1 0.0
O3 O-2 0.0474 0.3648 0.2122 1 0.0
O1 O-2 0.0329 0.2185 -0.0256 1 0.0
O5 O-2 0.25 -0.0308 0.1475 1 0.0
Sr1 Sr+2 0.24998 0.534 0.03869 1 0.0
O6 O-2 -0.2485 0.139 0.1294 1 0.0
